data_1564133
loop_
_publ_author_name
'Kamal, Samrah'
'Khalid, Mohd'
'Shahnawaz Khan, M.'
'Shahid, M.'
'Ashafaq, Mo.'
'I., Mantasha'
'Shahwaz Ahmad, M.'
'Ahmad, Musheer'
'Faizan, Mohd'
'Ahmad, Shabbir'

_publ_section_title
;
 Synthesis, characterization and DFT studies of water stable Cd(II)
 metal--organic clusters with better adsorption property towards the
 organic pollutant in waste water
;
_journal_name_full 'Inorganica Chimica Acta'
_journal_page_first 119872
_journal_paper_doi 10.1016/j.ica.2020.119872
_journal_volume 512
_journal_year 2020
_chemical_formula_moiety 'C7 H9 Cd N O7, C7 H5 N O4'
_chemical_formula_sum 'C14 H14 Cd N2 O11'
_chemical_formula_weight 498.69
_space_group_crystal_system monoclinic
_space_group_IT_number 14
_space_group_name_Hall '-P 2ybc'
_space_group_name_H-M_alt 'P 1 21/c 1'
_symmetry_Int_Tables_number 14
_atom_sites_solution_primary iterative
_cell_angle_alpha 90
_cell_angle_beta 98.4950(10)
_cell_angle_gamma 90
_cell_formula_units_Z 4
_cell_length_a 9.0574(4)
_cell_length_b 14.7045(7)
_cell_length_c 12.2035(6)
_cell_measurement_reflns_used 6682
_cell_measurement_temperature 100(2)
_cell_measurement_theta_max 2.19
_cell_measurement_theta_min 22.21
_cell_volume 1607.49(13)
_computing_cell_refinement 'SAINT V8.38A (?, 2016)'
_computing_data_reduction 'SAINT V8.38A (?, 2016)'
_computing_molecular_graphics 'Olex2 (Dolomanov et al., 2009)'
_computing_publication_material 'Olex2 (Dolomanov et al., 2009)'
_computing_structure_refinement 'olex2.refine (Bourhis et al., 2015)'
_computing_structure_solution 'olex2.solve (Bourhis et al., 2015)'
_diffrn_ambient_temperature 100(2)
_diffrn_measured_fraction_theta_full 0.9982
_diffrn_measured_fraction_theta_max 0.9982
_diffrn_measurement_device_type 'Bruker APEX-II CCD'
_diffrn_measurement_method '\f and \w scans'
_diffrn_radiation_type 'Mo K\a'
_diffrn_radiation_wavelength 0.71073
_diffrn_reflns_av_R_equivalents 0.0411
_diffrn_reflns_av_unetI/netI 0.0268
_diffrn_reflns_limit_h_max 12
_diffrn_reflns_limit_h_min -12
_diffrn_reflns_limit_k_max 19
_diffrn_reflns_limit_k_min -19
_diffrn_reflns_limit_l_max 16
_diffrn_reflns_limit_l_min -16
_diffrn_reflns_number 25059
_diffrn_reflns_theta_full 24.9978
_diffrn_reflns_theta_max 25.00
_diffrn_reflns_theta_min 2.77
_exptl_absorpt_coefficient_mu 1.430
_exptl_absorpt_correction_T_max 0.795
_exptl_absorpt_correction_T_min 0.704
_exptl_absorpt_correction_type multi-scan
_exptl_absorpt_process_details Sadabs
_exptl_crystal_colour colourless
_exptl_crystal_colour_primary colourless
_exptl_crystal_density_diffrn 2.0604
_exptl_crystal_description Block
_exptl_crystal_F_000 989.4282
_exptl_crystal_size_max 0.33
_exptl_crystal_size_mid 0.21
_exptl_crystal_size_min 0.16
_refine_diff_density_max 0.3978
_refine_diff_density_min -0.7427
_refine_diff_density_rms 0.1071
_refine_ls_d_res_high 0.8409
_refine_ls_d_res_low 7.3522
_refine_ls_goodness_of_fit_ref 1.0818
_refine_ls_hydrogen_treatment mixed
_refine_ls_matrix_type full
_refine_ls_number_constraints 22
_refine_ls_number_parameters 265
_refine_ls_number_reflns 2834
_refine_ls_number_restraints 0
_refine_ls_restrained_S_all 1.0818
_refine_ls_R_factor_all 0.0275
_refine_ls_R_factor_gt 0.0242
_refine_ls_shift/su_max 0.0002
_refine_ls_shift/su_mean 0.0000
_refine_ls_structure_factor_coef Fsqd
_refine_ls_weighting_details 'w=1/[\s^2^(Fo^2^)+(0.0059P)^2^+4.7002P] where P=(Fo^2^+2Fc^2^)/3'
_refine_ls_weighting_scheme calc
_refine_ls_wR_factor_gt 0.0482
_refine_ls_wR_factor_ref 0.0497
_reflns_Friedel_coverage 0.0
_reflns_limit_h_max 10
_reflns_limit_h_min -10
_reflns_limit_k_max 17
_reflns_limit_k_min 0
_reflns_limit_l_max 14
_reflns_limit_l_min 0
_reflns_number_gt 2646
_reflns_number_total 2834
_reflns_threshold_expression I>=2u(I)
_cod_data_source_file ICA-2020-512-119872.cif
_cod_data_source_block Cd2
_cod_database_code 1564133
_olex2_refinement_description
;
1. Fixed Uiso
 At 1.2 times of:
  All C(H) groups
 At 1.5 times of:
  All O(H) groups, All O(H,H) groups
2.a Rotating group:
 O5(H5a,H5b), O6(H6a,H6b)
2.b Aromatic/amide H refined with riding coordinates:
 C5(H5), C4(H4), C3(H3), C12(H12), C11(H11), C10(H10a)
2.c Idealised tetrahedral OH refined as rotating group:
 O8(H8), O10(H10)
;

loop_
_space_group_symop_id
_space_group_symop_operation_xyz
1 x,y,z
2 -x,y+1/2,-z+1/2
3 -x,-y,-z
4 x,-y-1/2,z-1/2

loop_
_atom_site_label
_atom_site_type_symbol
_atom_site_fract_x
_atom_site_fract_y
_atom_site_fract_z
_atom_site_U_iso_or_equiv
_atom_site_adp_type
_atom_site_occupancy
_atom_site_refinement_flags_posn
Cd1 Cd 0.58368(2) 0.584561(14) -0.097805(16) 0.00844(7) Uani 1.000000 .
O1 O 0.5778(2) 0.43141(13) -0.03916(15) 0.0094(4) Uani 1.000000 .
O2 O 0.7023(2) 0.35578(13) -0.15667(16) 0.0118(4) Uani 1.000000 .
O3 O 0.3523(2) 0.29276(13) 0.21995(16) 0.0121(4) Uani 1.000000 .
O4 O 0.3611(2) 0.14420(13) 0.25640(16) 0.0117(4) Uani 1.000000 .
O5 O 0.7610(2) 0.52791(14) -0.19207(16) 0.0129(4) Uani 1.000000 .
H5a H 0.7409(15) 0.5434(14) -0.2615(4) 0.0194(7) Uiso 1.000000 GR
H5b H 0.7557(18) 0.46883(14) -0.1927(17) 0.0194(7) Uiso 1.000000 GR
O6 O 0.3998(2) 0.53693(14) -0.23711(16) 0.0122(4) Uani 1.000000 .
H6a H 0.3130(3) 0.5545(14) -0.2225(10) 0.0183(7) Uiso 1.000000 GR
H6b H 0.3952(18) 0.47783(14) -0.2368(13) 0.0183(7) Uiso 1.000000 GR
N1 N 0.5160(3) 0.27601(16) 0.05856(19) 0.0082(5) Uani 1.000000 .
C1 C 0.6291(3) 0.35969(19) -0.0788(2) 0.0092(6) Uani 1.000000 .
C2 C 0.5984(3) 0.27085(19) -0.0238(2) 0.0092(6) Uani 1.000000 .
C3 C 0.6551(3) 0.1894(2) -0.0555(2) 0.0107(6) Uani 1.000000 .
H3 H 0.7121(3) 0.1875(2) -0.1148(2) 0.0129(7) Uiso 1.000000 R
C4 C 0.6280(3) 0.1109(2) 0.0002(2) 0.0127(6) Uani 1.000000 .
H4 H 0.6664(3) 0.0542(2) -0.0200(2) 0.0152(8) Uiso 1.000000 R
C5 C 0.5434(3) 0.1161(2) 0.0864(2) 0.0113(6) Uani 1.000000 .
H5 H 0.5241(3) 0.0632(2) 0.1266(2) 0.0136(7) Uiso 1.000000 R
C6 C 0.4881(3) 0.19957(19) 0.1123(2) 0.0085(6) Uani 1.000000 .
C7 C 0.3935(3) 0.2116(2) 0.2038(2) 0.0094(6) Uani 1.000000 .
O7 O 1.2016(2) 0.07253(14) -0.09126(17) 0.0169(5) Uani 1.000000 .
O8 O 1.1977(2) 0.22200(14) -0.12673(17) 0.0166(5) Uani 1.000000 .
H8 H 1.247(3) 0.2065(3) -0.1767(19) 0.0249(7) Uiso 1.000000 GR
O9 O 0.8804(2) 0.39689(15) 0.22325(17) 0.0173(5) Uani 1.000000 .
O10 O 0.9250(2) 0.42574(14) 0.05047(17) 0.0149(4) Uani 1.000000 .
H10 H 0.891(4) 0.4774(7) 0.0629(11) 0.0224(7) Uiso 1.000000 GR
O11 O 0.7881(3) 0.59458(15) 0.05355(18) 0.0124(5) Uani 1.000000 .
N2 N 1.0451(3) 0.25969(16) 0.03610(19) 0.0099(5) Uani 1.000000 .
C8 C 1.1675(3) 0.1507(2) -0.0717(2) 0.0107(6) Uani 1.000000 .
C9 C 1.0841(3) 0.1721(2) 0.0231(2) 0.0109(6) Uani 1.000000 .
C10 C 1.0535(3) 0.1023(2) 0.0927(2) 0.0134(6) Uani 1.000000 .
H10a H 1.0820(3) 0.0415(2) 0.0796(2) 0.0161(8) Uiso 1.000000 R
C11 C 0.9806(3) 0.1228(2) 0.1817(2) 0.0159(7) Uani 1.000000 .
H11 H 0.9593(3) 0.0765(2) 0.2314(2) 0.0190(8) Uiso 1.000000 R
C12 C 0.9394(3) 0.2119(2) 0.1966(2) 0.0142(6) Uani 1.000000 .
H12 H 0.8888(3) 0.2279(2) 0.2567(2) 0.0170(8) Uiso 1.000000 R
C13 C 0.9732(3) 0.2776(2) 0.1223(2) 0.0111(6) Uani 1.000000 .
C14 C 0.9232(3) 0.3737(2) 0.1374(2) 0.0121(6) Uani 1.000000 .
H11a H 0.750(5) 0.615(3) 0.107(4) 0.041(13) Uiso 1.000000 .
H11b H 0.839(4) 0.628(3) 0.037(3) 0.025(12) Uiso 1.000000 .

loop_
_atom_site_aniso_label
_atom_site_aniso_U_11
_atom_site_aniso_U_22
_atom_site_aniso_U_33
_atom_site_aniso_U_12
_atom_site_aniso_U_13
_atom_site_aniso_U_23
Cd1 0.01138(11) 0.00617(11) 0.00885(11) 0.00071(9) 0.00511(8) 0.00061(9)
O1 0.0140(10) 0.0051(10) 0.0105(10) 0.0011(8) 0.0060(8) 0.0001(8)
O2 0.0157(11) 0.0106(10) 0.0112(10) 0.0020(8) 0.0092(9) 0.0017(8)
O3 0.0171(11) 0.0079(10) 0.0134(10) 0.0012(9) 0.0091(9) 0.0012(8)
O4 0.0152(11) 0.0082(10) 0.0127(10) 0.0008(8) 0.0054(9) 0.0036(8)
O5 0.0196(11) 0.0086(10) 0.0124(10) 0.0023(9) 0.0085(9) 0.0030(8)
O6 0.0151(11) 0.0086(10) 0.0135(10) 0.0007(8) 0.0043(8) -0.0006(8)
N1 0.0092(12) 0.0071(12) 0.0082(12) -0.0010(9) 0.0015(10) -0.0002(10)
C1 0.0077(13) 0.0086(15) 0.0103(14) -0.0006(11) -0.0019(11) 0.0006(12)
C2 0.0112(14) 0.0081(14) 0.0083(13) -0.0009(11) 0.0013(11) -0.0002(11)
C3 0.0128(15) 0.0114(15) 0.0087(14) 0.0009(12) 0.0042(12) -0.0012(12)
C4 0.0164(15) 0.0093(15) 0.0125(15) 0.0024(12) 0.0027(12) -0.0011(12)
C5 0.0162(15) 0.0077(14) 0.0105(14) -0.0003(12) 0.0028(12) 0.0023(11)
C6 0.0104(14) 0.0094(14) 0.0060(13) -0.0021(12) 0.0016(11) 0.0016(11)
C7 0.0078(14) 0.0117(15) 0.0080(14) -0.0001(12) -0.0013(11) 0.0011(12)
O7 0.0274(12) 0.0094(11) 0.0159(11) 0.0038(9) 0.0095(9) -0.0008(9)
O8 0.0257(12) 0.0110(11) 0.0168(11) 0.0011(9) 0.0157(9) -0.0007(9)
O9 0.0183(11) 0.0189(12) 0.0160(11) 0.0047(9) 0.0071(9) -0.0025(9)
O10 0.0181(11) 0.0110(11) 0.0165(11) 0.0032(9) 0.0053(9) -0.0006(9)
O11 0.0149(11) 0.0099(11) 0.0136(11) -0.0024(10) 0.0063(9) -0.0018(9)
N2 0.0083(12) 0.0114(13) 0.0100(12) -0.0004(10) 0.0009(10) -0.0011(10)
C8 0.0108(14) 0.0114(16) 0.0094(14) -0.0006(12) 0.0005(12) 0.0012(12)
C9 0.0085(14) 0.0135(15) 0.0107(14) 0.0002(12) 0.0017(11) -0.0005(12)
C10 0.0144(15) 0.0109(16) 0.0148(15) -0.0013(12) 0.0017(12) -0.0011(12)
C11 0.0169(16) 0.0175(16) 0.0133(15) -0.0038(13) 0.0025(13) 0.0042(13)
C12 0.0107(14) 0.0189(16) 0.0138(15) -0.0032(13) 0.0049(12) -0.0032(13)
C13 0.0089(14) 0.0141(15) 0.0100(14) -0.0011(12) 0.0008(11) -0.0021(12)
C14 0.0078(14) 0.0159(16) 0.0131(15) -0.0001(12) 0.0027(12) -0.0027(13)

loop_
_atom_type_symbol
_atom_type_scat_dispersion_real
_atom_type_scat_dispersion_imag
_atom_type_scat_Cromer_Mann_a1
_atom_type_scat_Cromer_Mann_a2
_atom_type_scat_Cromer_Mann_a3
_atom_type_scat_Cromer_Mann_a4
_atom_type_scat_Cromer_Mann_b1
_atom_type_scat_Cromer_Mann_b2
_atom_type_scat_Cromer_Mann_b3
_atom_type_scat_Cromer_Mann_b4
_atom_type_scat_Cromer_Mann_c
_atom_type_scat_source
_atom_type_scat_dispersion_source
H 0.00000 0.00000 0.49300 0.32291 0.14019 0.04081 10.51090 26.12570 3.14236 57.79970 0.0030380000826 'International Tables Volume C Table 6.1.1.4 (pp. 500-502)' 'Henke, Gullikson and Davis, At. Data and Nucl. Data Tables, 1993, 54, 2'
C 0.00347 0.00161 2.31000 1.02000 1.58860 0.86500 20.84390 10.20750 0.56870 51.65120 0.215599998832 'International Tables Volume C Table 6.1.1.4 (pp. 500-502)' 'Henke, Gullikson and Davis, At. Data and Nucl. Data Tables, 1993, 54, 2'
Cd -0.80532 1.22853 19.22140 17.64440 4.46100 1.60290 0.59460 6.90890 24.70080 87.48250 5.06939983368 'International Tables Volume C Table 6.1.1.4 (pp. 500-502)' 'Henke, Gullikson and Davis, At. Data and Nucl. Data Tables, 1993, 54, 2'
O 0.01158 0.00611 3.04850 2.28680 1.54630 0.86700 13.27710 5.70110 0.32390 32.90890 0.250800013542 'International Tables Volume C Table 6.1.1.4 (pp. 500-502)' 'Henke, Gullikson and Davis, At. Data and Nucl. Data Tables, 1993, 54, 2'
N 0.00653 0.00323 12.21260 3.13220 2.01250 1.16630 0.00570 9.89330 28.99750 0.58260 -11.5290002823 'International Tables Volume C Table 6.1.1.4 (pp. 500-502)' 'Henke, Gullikson and Davis, At. Data and Nucl. Data Tables, 1993, 54, 2'

loop_
_geom_angle_atom_site_label_1
_geom_angle_atom_site_label_2
_geom_angle_atom_site_label_3
_geom_angle
_geom_angle_site_symmetry_1
_geom_angle_site_symmetry_3
O3 Cd1 O1 135.92(6) 3_665 3_665
O3 Cd1 O1 153.88(6) 3_665 .
O5 Cd1 O1 150.60(7) . 3_665
O5 Cd1 O1 81.55(7) . .
O5 Cd1 O3 73.41(7) . 3_665
O6 Cd1 O1 92.04(7) . 3_665
O6 Cd1 O1 83.56(7) . .
O6 Cd1 O3 89.16(7) . 3_665
O6 Cd1 O5 90.18(7) . .
N1 Cd1 O1 69.22(7) 3_665 3_665
N1 Cd1 O1 138.80(7) 3_665 .
N1 Cd1 O3 67.11(7) 3_665 3_665
N1 Cd1 O5 139.13(8) 3_665 .
N1 Cd1 O6 99.20(8) 3_665 .
O11 Cd1 O1 87.16(7) . 3_665
O11 Cd1 O1 82.87(7) . .
O11 Cd1 O3 101.27(8) . 3_665
O11 Cd1 O5 83.69(8) . .
O11 Cd1 O6 165.79(7) . .
O11 Cd1 N1 93.78(8) . 3_665
C1 O1 Cd1 118.61(17) . 3_665
C1 O1 Cd1 130.25(17) . .
C7 O3 Cd1 119.45(17) . 3_665
H5a O5 Cd1 109.6 . .
H5b O5 Cd1 109.2 . .
H5b O5 H5a 104.5 . .
H6a O6 Cd1 109.6 . .
H6b O6 Cd1 109.2 . .
H6b O6 H6a 104.5 . .
C2 N1 Cd1 118.83(18) . 3_665
C6 N1 Cd1 122.11(18) . 3_665
C6 N1 C2 119.0(2) . .
O2 C1 O1 126.6(3) . .
C2 C1 O1 116.4(2) . .
C2 C1 O2 117.1(2) . .
C1 C2 N1 116.3(2) . .
C3 C2 N1 122.1(3) . .
C3 C2 C1 121.6(2) . .
H3 C3 C2 120.42(16) . .
C4 C3 C2 119.2(3) . .
C4 C3 H3 120.42(17) . .
H4 C4 C3 120.52(17) . .
C5 C4 C3 119.0(3) . .
C5 C4 H4 120.52(17) . .
H5 C5 C4 120.62(17) . .
C6 C5 C4 118.8(3) . .
C6 C5 H5 120.62(16) . .
C5 C6 N1 122.1(2) . .
C7 C6 N1 115.5(2) . .
C7 C6 C5 122.5(2) . .
O4 C7 O3 124.8(3) . .
C6 C7 O3 115.7(2) . .
C6 C7 O4 119.5(3) . .
C8 O8 H8 109.5 . .
C14 O10 H10 109.5 . .
H11a O11 Cd1 105(3) . .
H11b O11 Cd1 106(3) . .
H11b O11 H11a 109(4) . .
C13 N2 C9 116.4(2) . .
O8 C8 O7 125.5(3) . .
C9 C8 O7 121.1(3) . .
C9 C8 O8 113.4(2) . .
C8 C9 N2 117.3(2) . .
C10 C9 N2 123.7(3) . .
C10 C9 C8 119.0(3) . .
H10a C10 C9 120.62(17) . .
C11 C10 C9 118.8(3) . .
C11 C10 H10a 120.62(18) . .
H11 C11 C10 120.69(18) . .
C12 C11 C10 118.6(3) . .
C12 C11 H11 120.69(18) . .
H12 C12 C11 120.54(18) . .
C13 C12 C11 118.9(3) . .
C13 C12 H12 120.54(17) . .
C12 C13 N2 123.7(3) . .
C14 C13 N2 118.0(3) . .
C14 C13 C12 118.3(3) . .
O10 C14 O9 125.2(3) . .
C13 C14 O9 120.5(3) . .
C13 C14 O10 114.2(2) . .

loop_
_geom_bond_atom_site_label_1
_geom_bond_atom_site_label_2
_geom_bond_distance
_geom_bond_site_symmetry_2
Cd1 O1 2.3659(19) .
Cd1 O1 2.3898(18) 3_665
Cd1 O3 2.4633(19) 3_665
Cd1 O5 2.2678(19) .
Cd1 O6 2.306(2) .
Cd1 N1 2.318(2) 3_665
Cd1 O11 2.419(2) .
O1 C1 1.276(3) .
O2 C1 1.237(3) .
O3 C7 1.275(3) .
O4 C7 1.239(3) .
O5 H5a 0.8700 .
O5 H5b 0.8700 .
O6 H6a 0.8700 .
O6 H6b 0.8700 .
N1 C2 1.340(4) .
N1 C6 1.344(4) .
C1 C2 1.513(4) .
C2 C3 1.380(4) .
C3 H3 0.9500 .
C3 C4 1.380(4) .
C4 H4 0.9500 .
C4 C5 1.391(4) .
C5 H5 0.9500 .
C5 C6 1.380(4) .
C6 C7 1.514(4) .
O7 C8 1.223(4) .
O8 H8 0.8400 .
O8 C8 1.297(3) .
O9 C14 1.219(3) .
O10 H10 0.8400 .
O10 C14 1.310(4) .
O11 H11a 0.84(5) .
O11 H11b 0.73(4) .
N2 C9 1.352(4) .
N2 C13 1.343(4) .
C8 C9 1.505(4) .
C9 C10 1.386(4) .
C10 H10a 0.9500 .
C10 C11 1.385(4) .
C11 H11 0.9500 .
C11 C12 1.381(4) .
C12 H12 0.9500 .
C12 C13 1.390(4) .
C13 C14 1.503(4) .
